data_7155653
loop_
_publ_author_name
'Piens, Nicola'
'Van Hecke, Kristof'
'Vogt, Dieter'
'D'hooghe, Matthias'

_publ_section_title
;
 Cobalt carbonyl-catalyzed carbonylation of functionalized aziridines to
 versatile \b-lactam building blocks
;
_journal_name_full 'Org. Biomol. Chem.'
_journal_paper_doi 10.1039/C7OB00832E
_journal_year 2017
_chemical_formula_moiety 'C14 H17 N O2'
_chemical_formula_sum 'C14 H17 N O2'
_chemical_formula_weight 231.29
_space_group_crystal_system triclinic
_space_group_IT_number 2
_space_group_name_Hall '-P 1'
_space_group_name_H-M_alt 'P -1'
_atom_sites_solution_hydrogens geom
_atom_sites_solution_primary direct
_audit_creation_date 2017-01-09
_audit_creation_method
;
Olex2 1.2
(compiled Dec 12 2016 15:38:10 for OlexSys, GUI svn.r5289)
;
_audit_update_record
;
2017-01-27 deposited with the CCDC.
2017-05-12 downloaded from the CCDC.
;
_cell_angle_alpha 78.616(6)
_cell_angle_beta 88.105(7)
_cell_angle_gamma 69.424(9)
_cell_formula_units_Z 4
_cell_length_a 8.9339(9)
_cell_length_b 11.2293(11)
_cell_length_c 13.7571(8)
_cell_measurement_reflns_used 4753
_cell_measurement_temperature 100.0(1)
_cell_measurement_theta_max 74.8900
_cell_measurement_theta_min 3.3030
_cell_volume 1265.7(2)
_computing_cell_refinement 'CrysAlisPro 1.171.38.41 (Rigaku OD, 2015)'
_computing_data_collection 'CrysAlisPro 1.171.38.41 (Rigaku OD, 2015)'
_computing_data_reduction 'CrysAlisPro 1.171.38.41 (Rigaku OD, 2015)'
_computing_molecular_graphics 'Olex2 (Dolomanov et al., 2009)'
_computing_publication_material 'Olex2 (Dolomanov et al., 2009)'
_computing_structure_refinement 'ShelXL (Sheldrick, 2015)'
_computing_structure_solution 'ShelXS (Sheldrick, 2008)'
_diffrn_ambient_environment N~2~
_diffrn_ambient_temperature 100.0(1)
_diffrn_detector 'CCD plate'
_diffrn_detector_area_resol_mean 10.4839
_diffrn_detector_type Atlas
_diffrn_measured_fraction_theta_full 0.985
_diffrn_measured_fraction_theta_max 0.914
_diffrn_measurement_details
;
List of Runs (angles in degrees, time in seconds):

  # Type    Start    End  Width  t~exp~   \w     \q     \k     \f   Frames
#--------------------------------------------------------------------------
  1  \w   -117.00 -17.00   1.00    6.00    --  -41.68 -34.00-164.00  100
  2  \w    -66.00  33.00   1.00    6.00    --  -41.68  34.00  -7.00   99
  3  \w     17.00 117.00   1.00    6.00    --   41.68  34.00  -7.00  100
  4  \w     84.00 178.00   1.00   30.00    --  109.13  34.00  -7.00   94
  5  \w     34.00 134.00   1.00   30.00    --  109.13 -34.00-164.00  100
  6  \w    -66.00  33.00   1.00    6.00    --  -41.68  38.00 150.00   99
  7  \w     23.00  98.00   1.00    6.00    --   41.68-125.00  60.00   75
  8  \w    -33.00  66.00   1.00    6.00    --   41.68 -34.00-164.00   99
  9  \w     36.00 111.00   1.00   30.00    --  109.13-125.00  90.00   75
 10  \w     83.00 178.00   1.00   30.00    --  109.13  45.00-120.00   95
 11  \w     94.00 178.00   1.00   30.00    --  109.13 125.00 -90.00   84
 12  \w     37.00 138.00   1.00   30.00    --  109.13 -61.00 -60.00  101
 13  \w     26.00  96.00   1.00   30.00    --  109.13 -94.00 -60.00   70
 14  \w     26.00 106.00   1.00   30.00    --  109.13 -94.00 120.00   80
 15  \w     26.00  91.00   1.00   30.00    --  109.13 -94.00-150.00   65
 16  \w      9.00 118.00   1.00    6.00    --   41.68  77.00  90.00  109
 17  \w      1.00  83.00   1.00    6.00    --   41.68 -99.00-180.00   82
 18  \w     14.00 115.00   1.00    6.00    --   41.68  57.00  90.00  101
 19  \w      9.00 118.00   1.00    6.00    --   41.68  77.00 -30.00  109
 20  \w      9.00 118.00   1.00    6.00    --   41.68  77.00-180.00  109
 21  \w     81.00 178.00   1.00   30.00    --  109.13  30.00  60.00   97
 22  \w     83.00 178.00   1.00   30.00    --  109.13  45.00 -90.00   95
 23  \w     81.00 178.00   1.00   30.00    --  109.13  30.00 150.00   97
 24  \w     80.00 178.00   1.00   30.00    --  109.13  61.00   0.00   98
 25  \w     83.00 178.00   1.00   30.00    --  109.13  45.00  90.00   95
 26  \w     80.00 178.00   1.00   30.00    --  109.13  61.00-180.00   98
 27  \w     80.00 178.00   1.00   30.00    --  109.13  61.00 150.00   98
 28  \w     80.00 178.00   1.00   30.00    --  109.13  61.00-150.00   98
 29  \w     80.00 178.00   1.00   30.00    --  109.13  61.00 -60.00   98
 30  \w     83.00 178.00   1.00   30.00    --  109.13  45.00 -60.00   95
 31  \w   -116.00 -17.00   1.00    6.00    --  -41.68 -38.00 -30.00   99
 32  \w   -115.00 -14.00   1.00    6.00    --  -41.68 -57.00  90.00  101
 33  \w   -115.00 -14.00   1.00    6.00    --  -41.68 -57.00 -60.00  101
 34  \w     23.00  98.00   1.00    6.00    --   41.68-125.00  30.00   75
 35  \w      9.00 118.00   1.00    6.00    --   41.68  77.00 -90.00  109
 36  \w     80.00 178.00   1.00   30.00    --  109.13  61.00  90.00   98
 37  \w     80.00 178.00   1.00   30.00    --  109.13  61.00 -90.00   98
 38  \w     77.00 178.00   1.00   30.00    --  109.13  77.00  30.00  101
 39  \w     80.00 178.00   1.00   30.00    --  109.13  61.00  30.00   98
 40  \w     80.00 178.00   1.00   30.00    --  109.13  61.00-120.00   98
 41  \w     80.00 178.00   1.00   30.00    --  109.13  61.00 120.00   98
 42  \w     80.00 178.00   1.00   30.00    --  109.13  61.00  60.00   98
 43  \w     77.00 178.00   1.00   30.00    --  109.13  77.00 -30.00  101
 44  \w     77.00 178.00   1.00   30.00    --  109.13  77.00-180.00  101
 45  \w     80.00 178.00   1.00   30.00    --  109.13  61.00 -30.00   98
 46  \w   -116.00 -17.00   1.00    6.00    --  -41.68 -38.00  90.00   99
 47  \w   -115.00 -14.00   1.00    6.00    --  -41.68 -57.00-180.00  101
 48  \w   -116.00 -17.00   1.00    6.00    --  -41.68 -38.00 150.00   99
 49  \w      9.00 118.00   1.00    6.00    --   41.68  77.00  30.00  109
 50  \w      1.00  72.00   1.00    6.00    --   41.68  19.00-180.00   71
;
_diffrn_measurement_device 'four-circle diffractometer'
_diffrn_measurement_device_type 'SuperNova, Dual, Cu at zero, Atlas'
_diffrn_measurement_method '\w scans'
_diffrn_orient_matrix_type 'CrysAlisPro convention (1999,Acta A55,543-557)'
_diffrn_orient_matrix_UB_11 -0.1786659000
_diffrn_orient_matrix_UB_12 0.0170078000
_diffrn_orient_matrix_UB_13 -0.0032359000
_diffrn_orient_matrix_UB_21 0.0417686000
_diffrn_orient_matrix_UB_22 -0.1438541000
_diffrn_orient_matrix_UB_23 0.0497006000
_diffrn_orient_matrix_UB_31 -0.0176923000
_diffrn_orient_matrix_UB_32 0.0370380000
_diffrn_orient_matrix_UB_33 0.1029000000
_diffrn_radiation_monochromator mirror
_diffrn_radiation_probe x-ray
_diffrn_radiation_type CuK\a
_diffrn_radiation_wavelength 1.54184
_diffrn_reflns_av_R_equivalents 0.1469
_diffrn_reflns_av_unetI/netI 0.0795
_diffrn_reflns_Laue_measured_fraction_full 0.985
_diffrn_reflns_Laue_measured_fraction_max 0.914
_diffrn_reflns_limit_h_max 11
_diffrn_reflns_limit_h_min -11
_diffrn_reflns_limit_k_max 14
_diffrn_reflns_limit_k_min -14
_diffrn_reflns_limit_l_max 16
_diffrn_reflns_limit_l_min -15
_diffrn_reflns_number 35490
_diffrn_reflns_point_group_measured_fraction_full 0.985
_diffrn_reflns_point_group_measured_fraction_max 0.914
_diffrn_reflns_theta_full 66.600
_diffrn_reflns_theta_max 80.015
_diffrn_reflns_theta_min 3.280
_diffrn_source 'micro-focus sealed X-ray tube'
_diffrn_source_type 'SuperNova (Cu) X-ray Source'
_exptl_absorpt_coefficient_mu 0.648
_exptl_absorpt_correction_T_max 0.994
_exptl_absorpt_correction_T_min 0.975
_exptl_absorpt_correction_type gaussian
_exptl_absorpt_process_details
;
CrysAlisPro 1.171.38.41 (Rigaku Oxford Diffraction, 2015)
Numerical absorption correction based on gaussian integration over
            a multifaceted crystal model
Empirical absorption correction using spherical harmonics,
 implemented in SCALE3 ABSPACK scaling algorithm.
;
_exptl_crystal_colour 'clear colourless'
_exptl_crystal_colour_lustre clear
_exptl_crystal_colour_primary colourless
_exptl_crystal_density_diffrn 1.214
_exptl_crystal_description 'rect. Prism'
_exptl_crystal_F_000 496
_exptl_crystal_size_max 0.23
_exptl_crystal_size_mid 0.062
_exptl_crystal_size_min 0.043
_refine_diff_density_max 0.465
_refine_diff_density_min -0.361
_refine_diff_density_rms 0.078
_refine_ls_extinction_method none
_refine_ls_goodness_of_fit_ref 1.032
_refine_ls_hydrogen_treatment constr
_refine_ls_matrix_type full
_refine_ls_number_parameters 313
_refine_ls_number_reflns 5062
_refine_ls_number_restraints 0
_refine_ls_restrained_S_all 1.032
_refine_ls_R_factor_all 0.1253
_refine_ls_R_factor_gt 0.0831
_refine_ls_shift/su_max 0.000
_refine_ls_shift/su_mean 0.000
_refine_ls_structure_factor_coef Fsqd
_refine_ls_weighting_details 'w=1/[\s^2^(Fo^2^)+3.0000P] where P=(Fo^2^+2Fc^2^)/3'
_refine_ls_weighting_scheme calc
_refine_ls_wR_factor_gt 0.1618
_refine_ls_wR_factor_ref 0.1880
_reflns_Friedel_coverage 0.000
_reflns_number_gt 3219
_reflns_number_total 5062
_reflns_threshold_expression 'I > 2\s(I)'
_cod_data_source_file c7ob00832e2.cif
_cod_data_source_block mdh036b
_cod_database_code 7155653
_shelxl_version_number 2013-4
_chemical_oxdiff_formula 'C14 H17 N O2'
_shelx_space_group_comment
;
The symmetry employed for this shelxl refinement is uniquely defined
by the following loop, which should always be used as a source of
symmetry information in preference to the above space-group names.
They are only intended as comments.
;
_cell_oxdiff_angle_alpha 78.616(6)
_cell_oxdiff_angle_beta 88.105(7)
_cell_oxdiff_angle_gamma 69.424(9)
_cell_oxdiff_length_a 8.9339(9)
_cell_oxdiff_length_b 11.2293(11)
_cell_oxdiff_length_c 13.7571(8)
_cell_oxdiff_measurement_reflns_used 4753
_cell_oxdiff_volume 1265.68(19)
_reflns_odcompleteness_completeness 99.09
_reflns_odcompleteness_iscentric 1
_reflns_odcompleteness_theta 66.97
_olex2_refinement_description
;
1. Fixed Uiso
 At 1.2 times of:
  All C(H) groups, All C(H,H) groups
 At 1.5 times of:
  All C(H,H,H) groups
2.a Ternary CH refined with riding coordinates:
 C1(H1), C3(H3), C15(H15), C17(H17)
2.b Secondary CH2 refined with riding coordinates:
 C8(H8A,H8B), C22(H22A,H22B)
2.c Aromatic/amide H refined with riding coordinates:
 C10(H10), C11(H11), C12(H12), C13(H13), C24(H24), C25(H25), C26(H26), C27(H27)
2.d Idealised Me refined as rotating group:
 C5(H5A,H5B,H5C), C6(H6A,H6B,H6C), C7(H7A,H7B,H7C), C19(H19A,H19B,H19C),
 C20(H20A,H20B,H20C), C21(H21A,H21B,H21C)
;
_olex2_exptl_crystal_mounting_method 'mounted on a nylon loop'
_olex2_submission_special_instructions 'No special instructions were received'
_oxdiff_exptl_absorpt_empirical_details
;
Empirical correction (ABSPACK) includes:
- Absorption correction using spherical harmonics
- Frame scaling
- Detector area scaling
;
_oxdiff_exptl_absorpt_empirical_full_max 1.844
_oxdiff_exptl_absorpt_empirical_full_min 0.591

loop_
_space_group_symop_id
_space_group_symop_operation_xyz
1 'x, y, z'
2 '-x, -y, -z'

loop_
_atom_site_label
_atom_site_type_symbol
_atom_site_fract_x
_atom_site_fract_y
_atom_site_fract_z
_atom_site_U_iso_or_equiv
_atom_site_adp_type
_atom_site_occupancy
_atom_site_site_symmetry_order
_atom_site_calc_flag
_atom_site_refinement_flags_posn
O1 O 0.8656(3) 0.2869(3) 0.12046(19) 0.0420(6) Uani 1 1 d .
O2 O 1.0307(3) -0.0385(2) 0.37204(18) 0.0376(6) Uani 1 1 d .
N1 N 0.8142(4) 0.2365(3) 0.2899(2) 0.0380(7) Uani 1 1 d .
C1 C 0.7979(4) 0.0952(4) 0.2150(3) 0.0359(8) Uani 1 1 d .
H1 H 0.6989 0.1033 0.1783 0.043 Uiso 1 1 calc R
C2 C 0.8338(4) 0.2213(4) 0.1945(3) 0.0370(9) Uani 1 1 d .
C3 C 0.7646(4) 0.1223(4) 0.3214(3) 0.0378(9) Uani 1 1 d .
H3 H 0.6482 0.1479 0.3357 0.045 Uiso 1 1 calc R
C4 C 0.7883(4) 0.3537(4) 0.3316(3) 0.0410(9) Uani 1 1 d .
C5 C 0.7682(6) 0.3230(4) 0.4424(3) 0.0568(12) Uani 1 1 d .
H5A H 0.6783 0.2920 0.4553 0.085 Uiso 1 1 calc GR
H5B H 0.7468 0.4016 0.4696 0.085 Uiso 1 1 calc GR
H5C H 0.8663 0.2557 0.4742 0.085 Uiso 1 1 calc GR
C6 C 0.6375(5) 0.4614(4) 0.2808(3) 0.0491(10) Uani 1 1 d .
H6A H 0.6505 0.4780 0.2090 0.074 Uiso 1 1 calc GR
H6B H 0.6206 0.5408 0.3059 0.074 Uiso 1 1 calc GR
H6C H 0.5449 0.4341 0.2951 0.074 Uiso 1 1 calc GR
C7 C 0.9343(5) 0.3948(4) 0.3106(4) 0.0527(11) Uani 1 1 d .
H7A H 1.0296 0.3259 0.3443 0.079 Uiso 1 1 calc GR
H7B H 0.9173 0.4747 0.3350 0.079 Uiso 1 1 calc GR
H7C H 0.9495 0.4102 0.2389 0.079 Uiso 1 1 calc GR
C8 C 0.8671(4) 0.0141(4) 0.4010(3) 0.0357(8) Uani 1 1 d .
H8A H 0.8655 0.0472 0.4627 0.043 Uiso 1 1 calc R
H8B H 0.8218 -0.0560 0.4150 0.043 Uiso 1 1 calc R
C9 C 1.0463(4) -0.0876(3) 0.2866(3) 0.0338(8) Uani 1 1 d .
C10 C 1.1770(4) -0.1977(4) 0.2807(3) 0.0388(9) Uani 1 1 d .
H10 H 1.2514 -0.2386 0.3354 0.047 Uiso 1 1 calc R
C11 C 1.1993(5) -0.2483(4) 0.1954(3) 0.0422(9) Uani 1 1 d .
H11 H 1.2896 -0.3233 0.1911 0.051 Uiso 1 1 calc R
C12 C 1.0893(5) -0.1892(4) 0.1159(3) 0.0419(9) Uani 1 1 d .
H12 H 1.1033 -0.2239 0.0572 0.050 Uiso 1 1 calc R
C13 C 0.9590(4) -0.0793(4) 0.1228(3) 0.0402(9) Uani 1 1 d .
H13 H 0.8844 -0.0389 0.0680 0.048 Uiso 1 1 calc R
C14 C 0.9346(4) -0.0264(4) 0.2077(3) 0.0365(8) Uani 1 1 d .
O3 O 0.3845(3) 0.2775(3) 0.29356(19) 0.0407(6) Uani 1 1 d .
O4 O 0.5328(3) -0.0416(2) 0.14186(18) 0.0376(6) Uani 1 1 d .
N2 N 0.3118(3) 0.2339(3) 0.1438(2) 0.0348(7) Uani 1 1 d .
C15 C 0.2988(4) 0.0925(4) 0.2669(3) 0.0359(8) Uani 1 1 d .
H15 H 0.2005 0.1021 0.3062 0.043 Uiso 1 1 calc R
C16 C 0.3405(4) 0.2169(4) 0.2430(3) 0.0359(8) Uani 1 1 d .
C17 C 0.2658(4) 0.1179(4) 0.1531(3) 0.0365(8) Uani 1 1 d .
H17 H 0.1496 0.1419 0.1362 0.044 Uiso 1 1 calc R
C18 C 0.3093(4) 0.3368(4) 0.0581(3) 0.0376(9) Uani 1 1 d .
C19 C 0.1827(4) 0.3447(4) -0.0172(3) 0.0456(10) Uani 1 1 d .
H19A H 0.2154 0.2638 -0.0422 0.068 Uiso 1 1 calc GR
H19B H 0.1714 0.4176 -0.0725 0.068 Uiso 1 1 calc GR
H19C H 0.0801 0.3579 0.0148 0.068 Uiso 1 1 calc GR
C20 C 0.4728(4) 0.3017(4) 0.0121(3) 0.0469(10) Uani 1 1 d .
H20A H 0.5524 0.3026 0.0590 0.070 Uiso 1 1 calc GR
H20B H 0.4680 0.3651 -0.0490 0.070 Uiso 1 1 calc GR
H20C H 0.5031 0.2149 -0.0032 0.070 Uiso 1 1 calc GR
C21 C 0.2666(5) 0.4652(4) 0.0918(3) 0.0482(10) Uani 1 1 d .
H21A H 0.1632 0.4847 0.1235 0.072 Uiso 1 1 calc GR
H21B H 0.2597 0.5344 0.0343 0.072 Uiso 1 1 calc GR
H21C H 0.3493 0.4596 0.1394 0.072 Uiso 1 1 calc GR
C22 C 0.3679(4) 0.0105(4) 0.1044(3) 0.0377(8) Uani 1 1 d .
H22A H 0.3233 -0.0600 0.1156 0.045 Uiso 1 1 calc R
H22B H 0.3648 0.0435 0.0320 0.045 Uiso 1 1 calc R
C23 C 0.5471(4) -0.0895(4) 0.2435(3) 0.0344(8) Uani 1 1 d .
C24 C 0.6812(4) -0.1991(4) 0.2790(3) 0.0397(9) Uani 1 1 d .
H24 H 0.7566 -0.2397 0.2345 0.048 Uiso 1 1 calc R
C25 C 0.7019(4) -0.2474(4) 0.3802(3) 0.0414(9) Uani 1 1 d .
H25 H 0.7932 -0.3212 0.4055 0.050 Uiso 1 1 calc R
C26 C 0.5921(5) -0.1900(4) 0.4444(3) 0.0414(9) Uani 1 1 d .
H26 H 0.6068 -0.2253 0.5135 0.050 Uiso 1 1 calc R
C27 C 0.4591(4) -0.0802(4) 0.4086(3) 0.0383(9) Uani 1 1 d .
H27 H 0.3838 -0.0402 0.4534 0.046 Uiso 1 1 calc R
C28 C 0.4365(4) -0.0290(3) 0.3063(3) 0.0350(8) Uani 1 1 d .

loop_
_atom_site_aniso_label
_atom_site_aniso_U_11
_atom_site_aniso_U_22
_atom_site_aniso_U_33
_atom_site_aniso_U_23
_atom_site_aniso_U_13
_atom_site_aniso_U_12
O1 0.0370(13) 0.0514(16) 0.0298(14) -0.0017(12) 0.0000(11) -0.0094(11)
O2 0.0297(12) 0.0490(15) 0.0253(13) -0.0058(11) -0.0033(10) -0.0036(10)
N1 0.0351(15) 0.0450(17) 0.0270(17) -0.0044(13) -0.0022(13) -0.0069(13)
C1 0.0291(16) 0.050(2) 0.0241(18) -0.0054(16) -0.0050(14) -0.0091(15)
C2 0.0243(15) 0.050(2) 0.029(2) -0.0024(16) -0.0013(14) -0.0059(14)
C3 0.0282(16) 0.050(2) 0.029(2) -0.0057(16) -0.0032(14) -0.0065(15)
C4 0.0332(18) 0.044(2) 0.036(2) -0.0055(17) -0.0023(16) -0.0032(15)
C5 0.077(3) 0.048(2) 0.035(2) -0.0073(19) -0.001(2) -0.010(2)
C6 0.039(2) 0.044(2) 0.054(3) -0.0037(19) -0.0036(18) -0.0043(17)
C7 0.043(2) 0.058(3) 0.055(3) -0.020(2) -0.004(2) -0.0095(19)
C8 0.0323(17) 0.045(2) 0.0232(18) -0.0067(15) 0.0005(14) -0.0051(15)
C9 0.0324(17) 0.0422(19) 0.0250(19) -0.0085(15) 0.0004(14) -0.0099(14)
C10 0.0361(18) 0.044(2) 0.029(2) -0.0048(16) -0.0001(15) -0.0068(15)
C11 0.041(2) 0.045(2) 0.037(2) -0.0081(17) 0.0036(16) -0.0095(16)
C12 0.049(2) 0.051(2) 0.027(2) -0.0133(17) 0.0037(16) -0.0158(18)
C13 0.0379(19) 0.053(2) 0.028(2) -0.0051(17) -0.0024(15) -0.0148(17)
C14 0.0315(17) 0.047(2) 0.0278(19) -0.0033(16) -0.0023(14) -0.0115(15)
O3 0.0366(13) 0.0485(15) 0.0310(14) -0.0079(12) -0.0037(11) -0.0072(11)
O4 0.0304(12) 0.0486(15) 0.0249(13) -0.0030(11) -0.0016(10) -0.0053(10)
N2 0.0298(14) 0.0434(17) 0.0246(16) -0.0026(13) -0.0038(12) -0.0065(12)
C15 0.0289(16) 0.045(2) 0.0273(19) -0.0055(16) 0.0018(14) -0.0066(15)
C16 0.0246(15) 0.044(2) 0.030(2) -0.0086(16) -0.0003(14) 0.0001(14)
C17 0.0301(17) 0.047(2) 0.0269(19) -0.0034(16) -0.0032(14) -0.0087(15)
C18 0.0317(17) 0.045(2) 0.029(2) -0.0004(16) -0.0035(14) -0.0078(15)
C19 0.0357(19) 0.057(2) 0.034(2) 0.0040(18) -0.0081(16) -0.0094(17)
C20 0.0350(19) 0.057(2) 0.037(2) 0.0046(19) -0.0033(16) -0.0088(17)
C21 0.048(2) 0.046(2) 0.041(2) -0.0002(18) -0.0096(18) -0.0080(18)
C22 0.0321(17) 0.049(2) 0.0257(19) -0.0016(16) -0.0047(14) -0.0088(15)
C23 0.0313(16) 0.0420(19) 0.0261(19) -0.0027(15) -0.0018(14) -0.0100(14)
C24 0.0352(18) 0.042(2) 0.033(2) -0.0044(16) -0.0002(15) -0.0035(15)
C25 0.0381(19) 0.041(2) 0.036(2) 0.0010(17) -0.0075(16) -0.0062(16)
C26 0.043(2) 0.045(2) 0.030(2) 0.0005(16) -0.0043(16) -0.0120(17)
C27 0.0357(18) 0.049(2) 0.028(2) -0.0063(16) 0.0034(15) -0.0128(16)
C28 0.0301(16) 0.0408(19) 0.0292(19) -0.0029(15) -0.0012(14) -0.0086(14)

loop_
_atom_type_symbol
_atom_type_description
_atom_type_scat_dispersion_real
_atom_type_scat_dispersion_imag
_atom_type_scat_source
C C 0.0181 0.0091 'International Tables Vol C Tables 4.2.6.8 and 6.1.1.4'
H H 0.0000 0.0000 'International Tables Vol C Tables 4.2.6.8 and 6.1.1.4'
N N 0.0311 0.0180 'International Tables Vol C Tables 4.2.6.8 and 6.1.1.4'
O O 0.0492 0.0322 'International Tables Vol C Tables 4.2.6.8 and 6.1.1.4'

loop_
_exptl_crystal_face_index_h
_exptl_crystal_face_index_k
_exptl_crystal_face_index_l
_exptl_crystal_face_perp_dist
0 3 9 0.0393
-1 -3 -9 0.0197
6 2 0 0.1050
-6 -2 0 0.1050
-1 6 -1 0.0264
1 -6 1 0.0165
0 1 9 0.0342
0 -1 -9 0.0228

loop_
_geom_angle_atom_site_label_1
_geom_angle_atom_site_label_2
_geom_angle_atom_site_label_3
_geom_angle
C9 O2 C8 113.9(3)
C2 N1 C3 94.1(3)
C2 N1 C4 129.3(3)
C4 N1 C3 132.5(3)
C2 C1 C3 84.7(3)
C14 C1 C2 116.5(3)
C14 C1 C3 115.3(3)
O1 C2 N1 132.4(4)
O1 C2 C1 134.3(4)
N1 C2 C1 93.3(3)
N1 C3 C1 87.6(3)
N1 C3 C8 117.2(3)
C8 C3 C1 113.5(3)
N1 C4 C5 109.5(3)
N1 C4 C6 108.4(3)
N1 C4 C7 108.2(3)
C5 C4 C6 110.3(3)
C5 C4 C7 110.1(4)
C7 C4 C6 110.2(3)
O2 C8 C3 112.0(3)
O2 C9 C10 118.3(3)
O2 C9 C14 120.6(3)
C10 C9 C14 121.1(3)
C11 C10 C9 120.1(3)
C10 C11 C12 119.8(4)
C13 C12 C11 119.5(4)
C12 C13 C14 121.7(4)
C9 C14 C1 119.8(3)
C13 C14 C1 122.4(3)
C13 C14 C9 117.8(3)
C23 O4 C22 112.6(3)
C16 N2 C17 94.1(3)
C16 N2 C18 133.7(3)
C18 N2 C17 131.9(3)
C16 C15 C17 84.5(3)
C28 C15 C16 114.8(3)
C28 C15 C17 114.1(3)
O3 C16 N2 133.0(4)
O3 C16 C15 133.7(3)
N2 C16 C15 93.2(3)
N2 C17 C15 88.2(3)
N2 C17 C22 117.4(3)
C22 C17 C15 114.0(3)
N2 C18 C19 107.5(3)
N2 C18 C20 109.4(3)
N2 C18 C21 109.5(3)
C20 C18 C19 109.7(3)
C21 C18 C19 110.1(3)
C21 C18 C20 110.5(3)
O4 C22 C17 112.5(3)
O4 C23 C24 117.0(3)
C28 C23 O4 121.2(3)
C28 C23 C24 121.8(3)
C25 C24 C23 118.7(4)
C26 C25 C24 120.7(3)
C25 C26 C27 120.4(4)
C26 C27 C28 119.8(4)
C23 C28 C15 120.7(3)
C23 C28 C27 118.6(3)
C27 C28 C15 120.6(3)

loop_
_geom_bond_atom_site_label_1
_geom_bond_atom_site_label_2
_geom_bond_distance
O1 C2 1.222(4)
O2 C8 1.446(4)
O2 C9 1.377(4)
N1 C2 1.354(5)
N1 C3 1.483(5)
N1 C4 1.480(5)
C1 C2 1.531(5)
C1 C3 1.552(5)
C1 C14 1.497(5)
C3 C8 1.507(5)
C4 C5 1.515(6)
C4 C6 1.533(5)
C4 C7 1.531(6)
C9 C10 1.385(5)
C9 C14 1.393(5)
C10 C11 1.381(6)
C11 C12 1.389(5)
C12 C13 1.384(5)
C13 C14 1.390(6)
O3 C16 1.223(5)
O4 C22 1.450(4)
O4 C23 1.388(4)
N2 C16 1.361(5)
N2 C17 1.480(5)
N2 C18 1.473(4)
C15 C16 1.541(5)
C15 C17 1.554(5)
C15 C28 1.497(5)
C17 C22 1.497(5)
C18 C19 1.527(5)
C18 C20 1.524(5)
C18 C21 1.518(6)
C23 C24 1.398(5)
C23 C28 1.373(5)
C24 C25 1.385(5)
C25 C26 1.370(6)
C26 C27 1.395(5)
C27 C28 1.404(5)

loop_
_exptl_oxdiff_crystal_face_indexfrac_h
_exptl_oxdiff_crystal_face_indexfrac_k
_exptl_oxdiff_crystal_face_indexfrac_l
_exptl_oxdiff_crystal_face_x
_exptl_oxdiff_crystal_face_y
_exptl_oxdiff_crystal_face_z
-0.0086 2.9921 8.9915 0.0233 0.0161 1.0362
-0.9922 -2.9920 -8.9920 0.1555 -0.0579 -1.0185
6.0053 1.9985 0.0010 -1.0390 -0.0366 -0.0321
-6.0053 -1.9985 -0.0010 1.0390 0.0366 0.0321
-0.9981 5.9978 -1.0065 0.2836 -0.9545 0.1362
0.9981 -5.9978 1.0065 -0.2836 0.9545 -0.1362
-0.0092 0.9931 8.9937 -0.0106 0.3037 0.9624
0.0092 -0.9931 -8.9937 0.0106 -0.3037 -0.9624
